data_4504545
loop_
_publ_author_name
'Sarkar, Madhushree'
'Biradha, Kumar'

_publ_section_title
;
 Amide-to-Amide Hydrogen Bonds in the Presence of a Pyridine
 Functionality:&#x2009; Crystal Structures of
 Bis(pyridinecarboxamido)alkanes
;
_journal_issue 1
_journal_name_full 'Crystal Growth &amp; Design'
_journal_page_first 202
_journal_paper_doi 10.1021/cg050292l
_journal_volume 6
_journal_year 2006
_chemical_formula_sum 'C18 H14 N4 O2'
_chemical_formula_weight 318.33
_chemical_name_systematic
; 
 ? 
;
_space_group_IT_number 2
_symmetry_cell_setting triclinic
_symmetry_space_group_name_Hall '-P 1'
_symmetry_space_group_name_H-M 'P -1'
_atom_sites_solution_hydrogens geom
_atom_sites_solution_primary direct
_atom_sites_solution_secondary difmap
_audit_creation_method SHELXL-97
_cell_angle_alpha 94.82(3)
_cell_angle_beta 102.00(3)
_cell_angle_gamma 107.64(3)
_cell_formula_units_Z 1
_cell_length_a 5.1940(10)
_cell_length_b 6.9260(14)
_cell_length_c 11.034(2)
_cell_measurement_reflns_used 25
_cell_measurement_temperature 293(2)
_cell_measurement_theta_max 13
_cell_measurement_theta_min 9
_cell_volume 365.37(15)
_computing_cell_refinement CAD4
_computing_data_collection CAD4
_computing_data_reduction CAD4
_computing_structure_refinement 'SHELXL-97 (Sheldrick, 1997)'
_computing_structure_solution 'SHELXS-97 (Sheldrick, 1990)'
_diffrn_ambient_temperature 293(2)
_diffrn_measured_fraction_theta_full 0.999
_diffrn_measured_fraction_theta_max 0.999
_diffrn_measurement_device_type CAD4-MACH3
_diffrn_measurement_method \w-scans
_diffrn_radiation_monochromator graphite
_diffrn_radiation_source 'fine-focus sealed tube'
_diffrn_radiation_type MoK\a
_diffrn_radiation_wavelength 0.71073
_diffrn_reflns_av_R_equivalents 0.0106
_diffrn_reflns_av_sigmaI/netI 0.0344
_diffrn_reflns_limit_h_max 6
_diffrn_reflns_limit_h_min 0
_diffrn_reflns_limit_k_max 7
_diffrn_reflns_limit_k_min -8
_diffrn_reflns_limit_l_max 12
_diffrn_reflns_limit_l_min -13
_diffrn_reflns_number 1434
_diffrn_reflns_theta_full 24.98
_diffrn_reflns_theta_max 24.98
_diffrn_reflns_theta_min 1.91
_diffrn_standards_decay_% 0
_diffrn_standards_interval_time 60
_diffrn_standards_number 3
_exptl_absorpt_coefficient_mu 0.098
_exptl_absorpt_correction_type none
_exptl_crystal_colour white
_exptl_crystal_density_diffrn 1.447
_exptl_crystal_density_meas ?
_exptl_crystal_density_method 'not measured'
_exptl_crystal_description needle
_exptl_crystal_F_000 166
_exptl_crystal_size_max 0.20
_exptl_crystal_size_mid 0.15
_exptl_crystal_size_min 0.10
_refine_diff_density_max 0.194
_refine_diff_density_min -0.168
_refine_diff_density_rms 0.037
_refine_ls_extinction_coef 0.140(15)
_refine_ls_extinction_expression Fc^*^=kFc[1+0.001xFc^2^\l^3^/sin(2\q)]^-1/4^
_refine_ls_extinction_method SHELXL
_refine_ls_goodness_of_fit_ref 1.084
_refine_ls_hydrogen_treatment constr
_refine_ls_matrix_type full
_refine_ls_number_parameters 110
_refine_ls_number_reflns 1282
_refine_ls_number_restraints 0
_refine_ls_restrained_S_all 1.084
_refine_ls_R_factor_all 0.0451
_refine_ls_R_factor_gt 0.0350
_refine_ls_shift/su_max 0.000
_refine_ls_shift/su_mean 0.000
_refine_ls_structure_factor_coef Fsqd
_refine_ls_weighting_details 'calc w=1/[\s^2^(Fo^2^)+(0.0398P)^2^+0.1215P] where P=(Fo^2^+2Fc^2^)/3'
_refine_ls_weighting_scheme calc
_refine_ls_wR_factor_gt 0.0906
_refine_ls_wR_factor_ref 0.1014
_reflns_number_gt 1092
_reflns_number_total 1282
_reflns_threshold_expression >2sigma(I)
_cod_data_source_file cg050292lsi20050627_124720.cif
_cod_data_source_block 3e
_cod_depositor_comments
;
The following automatic conversions were performed:

'_symmetry_cell_setting' value 'Triclinic' changed to 'triclinic'
according to /home/saulius/struct/CIF-dictionaries/cif_core.dic
dictionary named 'cif_core.dic' version 2.4.1 from 2010-06-29.

Automatic conversion script
Id: cif_fix_values 1715 2011-07-08 13:25:40Z adriana 

The following automatic conversions were performed:

'_exptl_crystal_density_meas' value 'not measured' was changed to '?'
- the value is perceived as not measured.

Automatic conversion script
Id: cif_fix_values 3008 2015-01-20 13:52:24Z robertas 
;
_cod_original_sg_symbol_H-M P-1
_cod_database_code 4504545

loop_
_symmetry_equiv_pos_as_xyz
'x, y, z'
'-x, -y, -z'

loop_
_atom_site_label
_atom_site_type_symbol
_atom_site_fract_x
_atom_site_fract_y
_atom_site_fract_z
_atom_site_U_iso_or_equiv
_atom_site_adp_type
_atom_site_occupancy
_atom_site_symmetry_multiplicity
_atom_site_calc_flag
_atom_site_refinement_flags
O16 O 0.0383(2) 0.66036(18) 0.19000(12) 0.0431(4) Uani 1 1 d .
N11 N 0.1334(3) 0.2748(3) 0.44792(15) 0.0483(4) Uani 1 1 d .
N12 N 0.4647(3) 0.69684(19) 0.15507(12) 0.0324(3) Uani 1 1 d .
H12 H 0.6062 0.6551 0.1720 0.039 Uiso 1 1 calc R
C11 C 0.2800(3) 0.4495(2) 0.28332(14) 0.0279(4) Uani 1 1 d .
C12 C 0.1400(3) 0.4225(3) 0.37761(16) 0.0381(4) Uani 1 1 d .
H12A H 0.0450 0.5127 0.3928 0.046 Uiso 1 1 calc R
C13 C 0.2724(4) 0.1482(3) 0.42372(17) 0.0433(4) Uani 1 1 d .
H13 H 0.2667 0.0416 0.4702 0.052 Uiso 1 1 calc R
C14 C 0.4225(3) 0.1661(2) 0.33456(16) 0.0373(4) Uani 1 1 d .
H14 H 0.5193 0.0758 0.3228 0.045 Uiso 1 1 calc R
C15 C 0.4283(3) 0.3195(2) 0.26259(15) 0.0331(4) Uani 1 1 d .
H15 H 0.5293 0.3354 0.2016 0.040 Uiso 1 1 calc R
C16 C 0.2493(3) 0.6113(2) 0.20568(14) 0.0292(4) Uani 1 1 d .
C17 C 0.4769(3) 0.8490(2) 0.07668(14) 0.0282(4) Uani 1 1 d .
C18 C 0.7331(3) 0.9958(2) 0.08483(14) 0.0316(4) Uani 1 1 d .
H18 H 0.8905 0.9931 0.1421 0.038 Uiso 1 1 calc R
C19 C 0.7568(3) 1.1454(2) 0.00901(14) 0.0315(4) Uani 1 1 d .
H19 H 0.9297 1.2428 0.0153 0.038 Uiso 1 1 calc R

loop_
_atom_site_aniso_label
_atom_site_aniso_U_11
_atom_site_aniso_U_22
_atom_site_aniso_U_33
_atom_site_aniso_U_23
_atom_site_aniso_U_13
_atom_site_aniso_U_12
O16 0.0344(6) 0.0498(7) 0.0635(8) 0.0322(6) 0.0252(6) 0.0254(5)
N11 0.0497(9) 0.0602(10) 0.0544(9) 0.0345(8) 0.0282(8) 0.0288(8)
N12 0.0273(7) 0.0356(7) 0.0448(8) 0.0218(6) 0.0148(6) 0.0172(5)
C11 0.0228(7) 0.0279(7) 0.0333(8) 0.0091(6) 0.0064(6) 0.0079(6)
C12 0.0373(9) 0.0437(9) 0.0445(9) 0.0189(7) 0.0181(7) 0.0209(7)
C13 0.0447(10) 0.0443(9) 0.0498(10) 0.0279(8) 0.0151(8) 0.0196(8)
C14 0.0385(9) 0.0331(8) 0.0459(9) 0.0132(7) 0.0094(7) 0.0184(7)
C15 0.0327(8) 0.0337(8) 0.0378(8) 0.0118(7) 0.0129(7) 0.0133(6)
C16 0.0272(7) 0.0283(7) 0.0363(8) 0.0107(6) 0.0114(6) 0.0111(6)
C17 0.0291(8) 0.0292(7) 0.0338(8) 0.0121(6) 0.0134(6) 0.0148(6)
C18 0.0254(7) 0.0376(8) 0.0367(8) 0.0154(7) 0.0089(6) 0.0139(6)
C19 0.0248(7) 0.0330(8) 0.0381(9) 0.0119(6) 0.0101(6) 0.0079(6)

loop_
_atom_type_symbol
_atom_type_description
_atom_type_scat_dispersion_real
_atom_type_scat_dispersion_imag
_atom_type_scat_source
C C 0.0033 0.0016 'International Tables Vol C Tables 4.2.6.8 and 6.1.1.4'
H H 0.0000 0.0000 'International Tables Vol C Tables 4.2.6.8 and 6.1.1.4'
N N 0.0061 0.0033 'International Tables Vol C Tables 4.2.6.8 and 6.1.1.4'
O O 0.0106 0.0060 'International Tables Vol C Tables 4.2.6.8 and 6.1.1.4'

loop_
_geom_angle_atom_site_label_1
_geom_angle_atom_site_label_2
_geom_angle_atom_site_label_3
_geom_angle
_geom_angle_site_symmetry_1
_geom_angle_site_symmetry_3
C12 N11 C13 116.58(14) . .
C16 N12 C17 125.52(12) . .
C12 C11 C15 118.42(14) . .
C12 C11 C16 117.51(13) . .
C15 C11 C16 124.00(13) . .
N11 C12 C11 123.74(15) . .
N11 C13 C14 123.82(15) . .
C13 C14 C15 119.09(14) . .
C14 C15 C11 118.31(14) . .
O16 C16 N12 123.27(13) . .
O16 C16 C11 120.63(13) . .
N12 C16 C11 116.10(12) . .
C19 C17 C18 119.13(14) 2_675 .
C19 C17 N12 122.33(13) 2_675 .
C18 C17 N12 118.54(13) . .
C19 C18 C17 120.79(14) . .
C18 C19 C17 120.08(14) . 2_675

loop_
_geom_bond_atom_site_label_1
_geom_bond_atom_site_label_2
_geom_bond_distance
_geom_bond_site_symmetry_2
O16 C16 1.2256(18) .
N11 C12 1.331(2) .
N11 C13 1.337(2) .
N12 C16 1.3521(19) .
N12 C17 1.4135(19) .
C11 C12 1.382(2) .
C11 C15 1.384(2) .
C11 C16 1.4927(19) .
C13 C14 1.368(2) .
C14 C15 1.376(2) .
C17 C19 1.388(2) 2_675
C17 C18 1.388(2) .
C18 C19 1.379(2) .
C19 C17 1.388(2) 2_675
